data_4329582
loop_
_publ_author_name
'Scott R. Daly'
'Do Young Kim'
'Gregory S. Girolami'

_publ_contact_author_address
;Department of Chemistry, Box 4-6
University of Illinois at Urbana-Champaign
600 South Mathews
Urbana, IL 61801
;
_publ_contact_author_email girolami@scs.illinois.edu
_publ_contact_author_fax '(217) 333-2685'
_publ_contact_author_name 'Gregory S. Girolami'
_publ_contact_author_phone '(217) 333-2729'
_publ_section_title
;
 Lanthanide N,N-Dimethylaminodiboranates as a New Class of Highly Volatile
 Chemical Vapor Deposition Precursors
;
_journal_name_full 'Inorganic Chemistry'
_journal_page_first 7050
_journal_page_last 7065
_journal_paper_doi 10.1021/ic201852j
_journal_volume 51
_journal_year 2012
_chemical_formula_sum 'C10 H44 B6 N3 O Sm'
_chemical_formula_weight 437.69
_chemical_name_systematic
; 
 ? 
;
_space_group_IT_number 29
_symmetry_cell_setting orthorhombic
_symmetry_space_group_name_Hall 'P 2c -2ac'
_symmetry_space_group_name_H-M 'P c a 21'
_atom_sites_solution_hydrogens geom
_atom_sites_solution_primary direct
_atom_sites_solution_secondary difmap
_audit_creation_method SHELXL-97
_cell_angle_alpha 90.00
_cell_angle_beta 90.00
_cell_angle_gamma 90.00
_cell_formula_units_Z 8
_cell_length_a 21.936(3)
_cell_length_b 10.3975(15)
_cell_length_c 20.590(3)
_cell_measurement_reflns_used 15617
_cell_measurement_temperature 193(2)
_cell_measurement_theta_max 31.60
_cell_measurement_theta_min 1.86
_cell_volume 4696.2(12)
_computing_cell_refinement 'Bruker APEX'
_computing_data_collection 'Bruker APEX'
_computing_data_reduction 'Bruker SAINT'
_computing_molecular_graphics 'Bruker SHELXTL'
_computing_publication_material 'Bruker SHELXTL'
_computing_structure_refinement 'SHELXL-97 (Sheldrick, 1997)'
_computing_structure_solution 'SHELXS-97 (Sheldrick, 1990)'
_diffrn_ambient_temperature 193(2)
_diffrn_detector_area_resol_mean 8.33
_diffrn_measured_fraction_theta_full 0.993
_diffrn_measured_fraction_theta_max 0.993
_diffrn_measurement_device_type 'CCD area detector'
_diffrn_measurement_method 'psi and omega scans'
_diffrn_radiation_monochromator graphite
_diffrn_radiation_source 'fine-focus sealed tube'
_diffrn_radiation_type MoK\a
_diffrn_radiation_wavelength 0.71073
_diffrn_reflns_av_R_equivalents 0.0596
_diffrn_reflns_av_sigmaI/netI 0.0495
_diffrn_reflns_limit_h_max 31
_diffrn_reflns_limit_h_min -32
_diffrn_reflns_limit_k_max 15
_diffrn_reflns_limit_k_min -15
_diffrn_reflns_limit_l_max 30
_diffrn_reflns_limit_l_min -30
_diffrn_reflns_number 89339
_diffrn_reflns_theta_full 31.60
_diffrn_reflns_theta_max 31.60
_diffrn_reflns_theta_min 1.86
_exptl_absorpt_coefficient_mu 2.500
_exptl_absorpt_correction_T_max 0.63326
_exptl_absorpt_correction_T_min 0.53036
_exptl_absorpt_correction_type integration
_exptl_absorpt_process_details SHELXTL/XPREP
_exptl_crystal_colour colorless
_exptl_crystal_density_diffrn 1.238
_exptl_crystal_description prism
_exptl_crystal_F_000 1800
_exptl_crystal_size_max 0.370
_exptl_crystal_size_mid 0.290
_exptl_crystal_size_min 0.240
_refine_diff_density_max 0.934
_refine_diff_density_min -0.743
_refine_diff_density_rms 0.072
_refine_ls_abs_structure_details 'Flack H D (1983), Acta Cryst. A39, 876-881'
_refine_ls_abs_structure_Flack -0.017(8)
_refine_ls_extinction_method none
_refine_ls_goodness_of_fit_ref 0.900
_refine_ls_hydrogen_treatment constr
_refine_ls_matrix_type full
_refine_ls_number_parameters 391
_refine_ls_number_reflns 15617
_refine_ls_number_restraints 11
_refine_ls_restrained_S_all 0.901
_refine_ls_R_factor_all 0.0438
_refine_ls_R_factor_gt 0.0285
_refine_ls_shift/su_max 0.004
_refine_ls_shift/su_mean 0.000
_refine_ls_structure_factor_coef Fsqd
_refine_ls_weighting_details 'calc w=1/[\s^2^(Fo^2^)+(0.0208P)^2^+0.0000P] where P=(Fo^2^+2Fc^2^)/3'
_refine_ls_weighting_scheme calc
_refine_ls_wR_factor_gt 0.0502
_refine_ls_wR_factor_ref 0.0529
_reflns_number_gt 12142
_reflns_number_total 15617
_reflns_threshold_expression >2sigma(I)
_cod_data_source_file ic201852j_si_002_06.cif
_cod_data_source_block fa40z_face
_cod_original_cell_volume 4696.1(12)
_cod_database_code 4329582

loop_
_symmetry_equiv_pos_as_xyz
'x, y, z'
'-x, -y, z+1/2'
'x+1/2, -y, z'
'-x+1/2, y, z+1/2'

loop_
_atom_site_label
_atom_site_type_symbol
_atom_site_fract_x
_atom_site_fract_y
_atom_site_fract_z
_atom_site_U_iso_or_equiv
_atom_site_adp_type
_atom_site_occupancy
_atom_site_symmetry_multiplicity
_atom_site_calc_flag
_atom_site_refinement_flags
Sm1 Sm 0.502461(7) 0.609406(13) 0.972196(11) 0.03099(3) Uani 1 1 d .
N1 N 0.54060(12) 0.4606(2) 1.11651(13) 0.0392(6) Uani 1 1 d .
B1 B 0.5293(2) 0.6075(4) 1.10730(18) 0.0439(9) Uani 1 1 d .
H1A H 0.4800 0.6238 1.0902 0.053 Uiso 1 1 d R
H1B H 0.5626 0.6473 1.0691 0.053 Uiso 1 1 d R
H1C H 0.5369 0.6597 1.1559 0.053 Uiso 1 1 d R
B2 B 0.52448(18) 0.3905(3) 1.05140(19) 0.0404(8) Uani 1 1 d .
H2A H 0.4750 0.4136 1.0372 0.048 Uiso 1 1 d R
H2B H 0.5569 0.4251 1.0111 0.048 Uiso 1 1 d R
H2C H 0.5298 0.2812 1.0581 0.048 Uiso 1 1 d R
C1 C 0.60532(17) 0.4360(4) 1.13359(19) 0.0557(10) Uani 1 1 d .
H1D H 0.6111 0.3439 1.1417 0.084 Uiso 1 1 calc R
H1E H 0.6160 0.4847 1.1727 0.084 Uiso 1 1 calc R
H1F H 0.6316 0.4631 1.0976 0.084 Uiso 1 1 calc R
C2 C 0.50142(15) 0.4110(4) 1.16903(19) 0.0576(10) Uani 1 1 d .
H2D H 0.5111 0.4557 1.2096 0.086 Uiso 1 1 calc R
H2E H 0.5086 0.3186 1.1745 0.086 Uiso 1 1 calc R
H2F H 0.4585 0.4256 1.1579 0.086 Uiso 1 1 calc R
N2 N 0.38278(14) 0.4691(3) 0.88709(14) 0.0499(8) Uani 1 1 d .
B3 B 0.3767(2) 0.5751(4) 0.9419(2) 0.0555(11) Uani 1 1 d .
H3A H 0.3978 0.5373 0.9893 0.067 Uiso 1 1 d R
H3B H 0.4018 0.6668 0.9259 0.067 Uiso 1 1 d R
H3C H 0.3260 0.5982 0.9502 0.067 Uiso 1 1 d R
B4 B 0.4524(2) 0.4518(4) 0.8721(2) 0.0547(11) Uani 1 1 d .
H4A H 0.4770 0.4153 0.9179 0.066 Uiso 1 1 d R
H4B H 0.4729 0.5489 0.8566 0.066 Uiso 1 1 d R
H4C H 0.4585 0.3783 0.8308 0.066 Uiso 1 1 d R
C3 C 0.35610(19) 0.3465(4) 0.90925(19) 0.0622(11) Uani 1 1 d .
H3D H 0.3602 0.2818 0.8749 0.093 Uiso 1 1 calc R
H3E H 0.3128 0.3592 0.9193 0.093 Uiso 1 1 calc R
H3F H 0.3775 0.3172 0.9483 0.093 Uiso 1 1 calc R
C4 C 0.3494(2) 0.5118(4) 0.8290(2) 0.0842(15) Uani 1 1 d .
H4D H 0.3066 0.5271 0.8402 0.126 Uiso 1 1 calc R
H4E H 0.3518 0.4452 0.7954 0.126 Uiso 1 1 calc R
H4F H 0.3676 0.5916 0.8126 0.126 Uiso 1 1 calc R
N3 N 0.62213(11) 0.7189(2) 0.87821(12) 0.0388(6) Uani 1 1 d .
B5 B 0.56808(17) 0.8012(4) 0.90394(19) 0.0405(8) Uani 1 1 d .
H5A H 0.5686 0.8017 0.9598 0.049 Uiso 1 1 d R
H5B H 0.5229 0.7578 0.8859 0.049 Uiso 1 1 d R
H5C H 0.5726 0.9048 0.8850 0.049 Uiso 1 1 d R
B6 B 0.62022(19) 0.5834(4) 0.91226(19) 0.0436(9) Uani 1 1 d .
H6A H 0.6187 0.5967 0.9677 0.052 Uiso 1 1 d R
H6B H 0.5774 0.5286 0.8956 0.052 Uiso 1 1 d R
H6C H 0.6630 0.5257 0.8983 0.052 Uiso 1 1 d R
C5 C 0.61853(18) 0.7045(4) 0.80626(15) 0.0580(10) Uani 1 1 d .
H5D H 0.6535 0.6542 0.7909 0.087 Uiso 1 1 calc R
H5E H 0.6191 0.7897 0.7859 0.087 Uiso 1 1 calc R
H5F H 0.5806 0.6600 0.7947 0.087 Uiso 1 1 calc R
C6 C 0.68028(15) 0.7845(4) 0.89414(18) 0.0531(9) Uani 1 1 d .
H6D H 0.6814 0.8687 0.8728 0.080 Uiso 1 1 calc R
H6E H 0.7146 0.7321 0.8789 0.080 Uiso 1 1 calc R
H6F H 0.6833 0.7960 0.9413 0.080 Uiso 1 1 calc R
O1 O 0.45900(9) 0.81664(18) 1.00790(9) 0.0380(5) Uani 1 1 d D
C7 C 0.48598(15) 0.8957(3) 1.06023(16) 0.0555(10) Uani 1 1 d D
H7A H 0.5287 0.9185 1.0498 0.067 Uiso 1 1 calc R
H7B H 0.4853 0.8487 1.1020 0.067 Uiso 1 1 calc R
C8 C 0.4465(2) 1.0155(3) 1.06383(17) 0.0699(12) Uani 1 1 d D
H8A H 0.4108 1.0022 1.0924 0.084 Uiso 1 1 calc R
H8B H 0.4701 1.0905 1.0795 0.084 Uiso 1 1 calc R
C9 C 0.4275(2) 1.0322(3) 0.99346(17) 0.0795(14) Uani 1 1 d D
H9A H 0.4604 1.0728 0.9677 0.095 Uiso 1 1 calc R
H9B H 0.3902 1.0856 0.9901 0.095 Uiso 1 1 calc R
C10 C 0.41548(18) 0.8958(3) 0.97050(19) 0.0792(13) Uani 1 1 d D
H10A H 0.3729 0.8699 0.9798 0.095 Uiso 1 1 calc R
H10B H 0.4230 0.8876 0.9233 0.095 Uiso 1 1 calc R
Sm2 Sm 0.774250(6) 0.017142(11) 0.671663(11) 0.03075(3) Uani 1 1 d .
N21 N 0.91100(13) 0.0110(3) 0.75352(12) 0.0414(6) Uani 1 1 d .
B21 B 0.90203(17) 0.0339(3) 0.6794(2) 0.0397(8) Uani 1 1 d .
H21A H 0.8736 0.1255 0.6714 0.048 Uiso 1 1 d R
H21B H 0.8771 -0.0527 0.6570 0.048 Uiso 1 1 d R
H21C H 0.9489 0.0457 0.6550 0.048 Uiso 1 1 d R
B22 B 0.84685(19) 0.0058(4) 0.78647(17) 0.0454(9) Uani 1 1 d .
H22A H 0.8214 0.1005 0.7767 0.055 Uiso 1 1 d R
H22B H 0.8194 -0.0787 0.7654 0.055 Uiso 1 1 d R
H22C H 0.8526 -0.0081 0.8415 0.055 Uiso 1 1 d R
C21 C 0.9448(2) -0.1108(4) 0.7646(2) 0.0717(12) Uani 1 1 d .
H21D H 0.9509 -0.1234 0.8113 0.108 Uiso 1 1 calc R
H21E H 0.9845 -0.1064 0.7428 0.108 Uiso 1 1 calc R
H21F H 0.9213 -0.1829 0.7470 0.108 Uiso 1 1 calc R
C22 C 0.9469(2) 0.1178(4) 0.7805(2) 0.0725(13) Uani 1 1 d .
H22D H 0.9873 0.1189 0.7604 0.109 Uiso 1 1 calc R
H22E H 0.9512 0.1063 0.8276 0.109 Uiso 1 1 calc R
H22F H 0.9260 0.1993 0.7717 0.109 Uiso 1 1 calc R
N22 N 0.66799(13) 0.2296(2) 0.73496(13) 0.0414(6) Uani 1 1 d .
B23 B 0.6691(2) 0.0809(4) 0.7500(2) 0.0477(10) Uani 1 1 d .
H23A H 0.6564 0.0245 0.7038 0.057 Uiso 1 1 d R
H23B H 0.7171 0.0515 0.7667 0.057 Uiso 1 1 d R
H23C H 0.6345 0.0584 0.7903 0.057 Uiso 1 1 d R
B24 B 0.71655(19) 0.2579(4) 0.6815(2) 0.0536(11) Uani 1 1 d .
H24A H 0.7079 0.1922 0.6376 0.064 Uiso 1 1 d R
H24B H 0.7645 0.2385 0.7018 0.064 Uiso 1 1 d R
H24C H 0.7130 0.3637 0.6657 0.064 Uiso 1 1 d R
C23 C 0.6820(2) 0.3029(4) 0.79438(17) 0.0636(11) Uani 1 1 d .
H23D H 0.6513 0.2844 0.8276 0.095 Uiso 1 1 calc R
H23E H 0.6819 0.3951 0.7845 0.095 Uiso 1 1 calc R
H23F H 0.7224 0.2779 0.8105 0.095 Uiso 1 1 calc R
C24 C 0.60744(19) 0.2684(4) 0.71180(19) 0.0694(12) Uani 1 1 d .
H24D H 0.6073 0.3610 0.7028 0.104 Uiso 1 1 calc R
H24E H 0.5769 0.2489 0.7452 0.104 Uiso 1 1 calc R
H24F H 0.5976 0.2213 0.6719 0.104 Uiso 1 1 calc R
N23 N 0.72388(11) -0.2772(2) 0.61341(12) 0.0381(6) Uani 1 1 d .
B25 B 0.75162(17) -0.2528(3) 0.6829(2) 0.0417(9) Uani 1 1 d .
H25A H 0.7236 -0.1752 0.7093 0.050 Uiso 1 1 d R
H25B H 0.8013 -0.2188 0.6778 0.050 Uiso 1 1 d R
H25C H 0.7503 -0.3467 0.7123 0.050 Uiso 1 1 d R
B26 B 0.72974(18) -0.1509(3) 0.57314(18) 0.0414(8) Uani 1 1 d .
H26A H 0.7015 -0.0708 0.5973 0.050 Uiso 1 1 d R
H26B H 0.7801 -0.1203 0.5709 0.050 Uiso 1 1 d R
H26C H 0.7119 -0.1685 0.5214 0.050 Uiso 1 1 d R
C25 C 0.66041(15) -0.3191(4) 0.61915(19) 0.0531(9) Uani 1 1 d .
H25D H 0.6588 -0.4011 0.6426 0.080 Uiso 1 1 calc R
H25E H 0.6429 -0.3300 0.5757 0.080 Uiso 1 1 calc R
H25F H 0.6370 -0.2541 0.6430 0.080 Uiso 1 1 calc R
C26 C 0.75824(18) -0.3800(3) 0.57958(18) 0.0517(9) Uani 1 1 d .
H26D H 0.7411 -0.3930 0.5361 0.078 Uiso 1 1 calc R
H26E H 0.7552 -0.4602 0.6044 0.078 Uiso 1 1 calc R
H26F H 0.8012 -0.3549 0.5758 0.078 Uiso 1 1 calc R
O2 O 0.80106(9) 0.12286(19) 0.56740(9) 0.0386(5) Uani 1 1 d D
C27 C 0.85626(12) 0.0897(3) 0.52979(12) 0.0503(9) Uani 1 1 d D
H27A H 0.8589 -0.0045 0.5233 0.060 Uiso 1 1 calc R
H27B H 0.8934 0.1190 0.5528 0.060 Uiso 1 1 calc R
C28 C 0.85005(16) 0.1582(4) 0.46502(14) 0.0683(11) Uani 1 1 d D
H28A H 0.8708 0.2426 0.4661 0.082 Uiso 1 1 calc R
H28B H 0.8676 0.1058 0.4295 0.082 Uiso 1 1 calc R
C29 C 0.78187(17) 0.1747(8) 0.45596(15) 0.159(3) Uani 1 1 d D
H29A H 0.7641 0.0992 0.4336 0.191 Uiso 1 1 calc R
H29B H 0.7729 0.2528 0.4302 0.191 Uiso 1 1 calc R
C30 C 0.75665(17) 0.1872(5) 0.52434(14) 0.0894(16) Uani 1 1 d D
H30A H 0.7522 0.2789 0.5364 0.107 Uiso 1 1 calc R
H30B H 0.7163 0.1452 0.5275 0.107 Uiso 1 1 calc R

loop_
_atom_site_aniso_label
_atom_site_aniso_U_11
_atom_site_aniso_U_22
_atom_site_aniso_U_33
_atom_site_aniso_U_23
_atom_site_aniso_U_13
_atom_site_aniso_U_12
Sm1 0.03405(7) 0.02631(6) 0.03260(6) 0.00165(7) -0.00163(7) 0.00102(7)
N1 0.0398(15) 0.0373(15) 0.0405(14) 0.0108(11) -0.0027(12) -0.0021(12)
B1 0.055(3) 0.044(2) 0.0325(18) 0.0005(16) -0.0042(17) 0.0032(19)
B2 0.046(2) 0.0278(18) 0.048(2) 0.0095(16) -0.0017(17) 0.0021(16)
C1 0.048(2) 0.054(2) 0.066(2) 0.0164(18) -0.0115(18) -0.0014(18)
C2 0.060(2) 0.066(2) 0.0459(19) 0.0176(19) 0.002(3) -0.0067(16)
N2 0.0525(19) 0.0493(18) 0.0478(17) 0.0063(14) -0.0117(14) -0.0179(15)
B3 0.043(3) 0.048(3) 0.075(3) -0.006(2) -0.013(2) 0.004(2)
B4 0.062(3) 0.057(3) 0.045(2) -0.010(2) 0.006(2) -0.021(2)
C3 0.061(3) 0.051(2) 0.074(3) -0.006(2) 0.004(2) -0.019(2)
C4 0.094(4) 0.094(3) 0.064(3) 0.017(2) -0.040(3) -0.030(3)
N3 0.0344(14) 0.0449(15) 0.0369(13) 0.0035(12) 0.0006(11) -0.0048(12)
B5 0.035(2) 0.036(2) 0.051(2) 0.0094(16) -0.0011(17) -0.0052(16)
B6 0.044(2) 0.041(2) 0.046(2) -0.0013(16) 0.0040(18) 0.0060(18)
C5 0.065(3) 0.069(3) 0.0406(19) 0.0025(18) 0.0065(17) -0.005(2)
C6 0.038(2) 0.052(2) 0.070(2) -0.0005(18) -0.0004(17) -0.0042(17)
O1 0.0378(12) 0.0285(11) 0.0477(12) 0.0004(9) -0.0042(10) 0.0074(10)
C7 0.054(2) 0.040(2) 0.072(3) -0.0116(18) -0.0062(19) 0.0045(17)
C8 0.071(3) 0.039(2) 0.099(3) -0.019(2) -0.007(3) 0.020(2)
C9 0.106(4) 0.042(2) 0.090(3) 0.012(2) 0.001(3) 0.026(2)
C10 0.101(3) 0.066(3) 0.070(2) -0.009(2) -0.023(3) 0.045(2)
Sm2 0.03354(7) 0.02784(6) 0.03087(6) 0.00276(8) -0.00114(8) -0.00320(6)
N21 0.0414(16) 0.0402(16) 0.0426(14) 0.0017(12) -0.0109(12) 0.0001(13)
B21 0.0403(18) 0.0435(19) 0.035(2) 0.0053(17) -0.0016(17) -0.0043(15)
B22 0.048(2) 0.053(2) 0.0357(18) -0.0001(17) -0.0046(16) -0.0054(19)
C21 0.070(3) 0.075(3) 0.070(3) 0.017(2) -0.012(2) 0.025(2)
C22 0.066(3) 0.090(3) 0.061(3) -0.008(2) -0.018(2) -0.031(3)
N22 0.0469(17) 0.0357(15) 0.0415(14) 0.0000(11) 0.0015(12) 0.0061(13)
B23 0.049(2) 0.040(2) 0.055(2) 0.0022(17) 0.0125(19) -0.0020(19)
B24 0.063(3) 0.0360(19) 0.061(3) 0.011(2) 0.013(2) 0.0070(18)
C23 0.090(3) 0.050(2) 0.051(2) -0.0118(17) 0.004(2) 0.002(2)
C24 0.061(3) 0.069(3) 0.078(3) -0.002(2) -0.005(2) 0.025(2)
N23 0.0362(15) 0.0305(13) 0.0476(15) -0.0046(11) 0.0029(12) -0.0054(12)
B25 0.038(2) 0.0312(17) 0.055(3) 0.0045(18) -0.0013(17) -0.0027(15)
B26 0.041(2) 0.0372(19) 0.046(2) -0.0014(16) -0.0002(17) -0.0028(17)
C25 0.037(2) 0.049(2) 0.073(2) -0.0032(18) -0.0006(17) -0.0132(17)
C26 0.054(2) 0.0356(19) 0.065(2) -0.0069(16) 0.0083(18) 0.0013(16)
O2 0.0400(12) 0.0417(12) 0.0341(10) 0.0085(9) 0.0030(9) 0.0001(10)
C27 0.049(2) 0.060(2) 0.0426(18) 0.0061(16) 0.0094(16) -0.0025(18)
C28 0.081(3) 0.086(3) 0.038(2) 0.011(2) 0.008(2) -0.001(2)
C29 0.131(5) 0.294(9) 0.052(3) 0.060(4) 0.036(3) 0.120(6)
C30 0.093(3) 0.125(4) 0.050(2) 0.041(3) 0.016(2) 0.050(3)

loop_
_atom_type_symbol
_atom_type_description
_atom_type_scat_dispersion_real
_atom_type_scat_dispersion_imag
_atom_type_scat_source
C C 0.0033 0.0016 'International Tables Vol C Tables 4.2.6.8 and 6.1.1.4'
H H 0.0000 0.0000 'International Tables Vol C Tables 4.2.6.8 and 6.1.1.4'
B B 0.0013 0.0007 'International Tables Vol C Tables 4.2.6.8 and 6.1.1.4'
N N 0.0061 0.0033 'International Tables Vol C Tables 4.2.6.8 and 6.1.1.4'
O O 0.0106 0.0060 'International Tables Vol C Tables 4.2.6.8 and 6.1.1.4'
Sm Sm -0.1638 3.4418 'International Tables Vol C Tables 4.2.6.8 and 6.1.1.4'

loop_
_geom_angle_atom_site_label_1
_geom_angle_atom_site_label_2
_geom_angle_atom_site_label_3
_geom_angle
O1 Sm1 B5 74.30(10)
O1 Sm1 B2 126.45(9)
B5 Sm1 B2 139.67(11)
O1 Sm1 B1 78.16(9)
B5 Sm1 B1 112.64(12)
B2 Sm1 B1 52.97(11)
O1 Sm1 B3 78.51(10)
B5 Sm1 B3 118.11(13)
B2 Sm1 B3 100.95(13)
B1 Sm1 B3 114.45(13)
O1 Sm1 B4 124.62(11)
B5 Sm1 B4 103.97(12)
B2 Sm1 B4 91.14(13)
B1 Sm1 B4 141.49(12)
B3 Sm1 B4 52.96(13)
O1 Sm1 B6 123.85(10)
B5 Sm1 B6 52.91(11)
B2 Sm1 B6 91.04(11)
B1 Sm1 B6 103.47(12)
B3 Sm1 B6 139.77(13)
B4 Sm1 B6 88.93(12)
O1 Sm1 H1A 65.1
B5 Sm1 H1A 122.9
B2 Sm1 H1A 61.3
B1 Sm1 H1A 23.7
B3 Sm1 H1A 91.7
B4 Sm1 H1A 131.7
B6 Sm1 H1A 127.1
O1 Sm1 H1B 79.8
B5 Sm1 H1B 91.0
B2 Sm1 H1B 64.2
B1 Sm1 H1B 23.5
B3 Sm1 H1B 136.6
B4 Sm1 H1B 153.8
B6 Sm1 H1B 83.1
H1A Sm1 H1B 45.0
O1 Sm1 H2A 117.2
B5 Sm1 H2A 163.3
B2 Sm1 H2A 23.8
B1 Sm1 H2A 61.5
B3 Sm1 H2A 77.5
B4 Sm1 H2A 80.0
B6 Sm1 H2A 111.6
H1A Sm1 H2A 58.6
H1B Sm1 H2A 79.9
O1 Sm1 H2B 142.3
B5 Sm1 H2B 118.4
B2 Sm1 H2B 23.4
B1 Sm1 H2B 64.2
B3 Sm1 H2B 117.1
B4 Sm1 H2B 88.5
B6 Sm1 H2B 67.7
H1A Sm1 H2B 79.6
H1B Sm1 H2B 65.4
H2A Sm1 H2B 45.0
O1 Sm1 H3A 82.1
B5 Sm1 H3A 140.0
B2 Sm1 H3A 80.3
B1 Sm1 H3A 93.0
B3 Sm1 H3A 23.5
B4 Sm1 H3A 64.3
B6 Sm1 H3A 151.4
H1A Sm1 H3A 72.0
H1B Sm1 H3A 116.3
H2A Sm1 H3A 56.5
H2B Sm1 H3A 100.0
O1 Sm1 H3B 63.9
B5 Sm1 H3B 95.3
B2 Sm1 H3B 124.4
B1 Sm1 H3B 124.3
B3 Sm1 H3B 23.6
B4 Sm1 H3B 61.2
B6 Sm1 H3B 131.1
H1A Sm1 H3B 100.7
H1B Sm1 H3B 139.7
H2A Sm1 H3B 100.8
H2B Sm1 H3B 139.9
H3A Sm1 H3B 44.9
O1 Sm1 H4A 142.3
B5 Sm1 H4A 119.0
B2 Sm1 H4A 68.3
B1 Sm1 H4A 120.2
B3 Sm1 H4A 64.1
B4 Sm1 H4A 23.2
B6 Sm1 H4A 86.0
H1A Sm1 H4A 117.7
H1B Sm1 H4A 130.9
H2A Sm1 H4A 60.3
H2B Sm1 H4A 66.1
H3A Sm1 H4A 65.5
H3B Sm1 H4A 79.3
O1 Sm1 H4B 113.3
B5 Sm1 H4B 80.8
B2 Sm1 H4B 112.4
B1 Sm1 H4B 164.9
B3 Sm1 H4B 61.2
B4 Sm1 H4B 23.7
B6 Sm1 H4B 78.7
H1A Sm1 H4B 151.5
H1B Sm1 H4B 161.5
H2A Sm1 H4B 103.7
H2B Sm1 H4B 104.0
H3A Sm1 H4B 79.6
H3B Sm1 H4B 58.2
H4A Sm1 H4B 44.7
O1 Sm1 H5A 63.5
B5 Sm1 H5A 23.8
B2 Sm1 H5A 127.2
B1 Sm1 H5A 89.1
B3 Sm1 H5A 130.1
B4 Sm1 H5A 127.8
B6 Sm1 H5A 60.4
H1A Sm1 H5A 99.7
H1B Sm1 H5A 68.6
H2A Sm1 H5A 148.0
H2B Sm1 H5A 112.8
H3A Sm1 H5A 144.3
H3B Sm1 H5A 106.7
H4A Sm1 H5A 140.7
H4B Sm1 H5A 104.6
O1 Sm1 H5B 74.4
B5 Sm1 H5B 23.6
B2 Sm1 H5B 155.5
B1 Sm1 H5B 133.7
B3 Sm1 H5B 95.7
B4 Sm1 H5B 84.6
B6 Sm1 H5B 64.8
H1A Sm1 H5B 136.4
H1B Sm1 H5B 113.8
H2A Sm1 H5B 164.3
H2B Sm1 H5B 132.1
H3A Sm1 H5B 118.8
H3B Sm1 H5B 74.1
H4A Sm1 H5B 104.0
H4B Sm1 H5B 60.9
H5A Sm1 H5B 45.2
O1 Sm1 H6A 116.2
B5 Sm1 H6A 60.7
B2 Sm1 H6A 79.0
B1 Sm1 H6A 80.1
B3 Sm1 H6A 162.0
B4 Sm1 H6A 109.1
B6 Sm1 H6A 23.5
H1A Sm1 H6A 103.7
H1B Sm1 H6A 59.7
H2A Sm1 H6A 102.5
H2B Sm1 H6A 58.2
H3A Sm1 H6A 158.1
H3B Sm1 H6A 152.6
H4A Sm1 H6A 100.0
H4B Sm1 H6A 102.0
H5A Sm1 H6A 57.0
H5B Sm1 H6A 79.6
O1 Sm1 H6B 139.2
B5 Sm1 H6B 65.0
B2 Sm1 H6B 88.9
B1 Sm1 H6B 119.5
B3 Sm1 H6B 118.0
B4 Sm1 H6B 66.0
B6 Sm1 H6B 23.1
H1A Sm1 H6B 142.2
H1B Sm1 H6B 102.9
H2A Sm1 H6B 103.2
H2B Sm1 H6B 66.6
H3A Sm1 H6B 128.6
H3B Sm1 H6B 115.9
H4A Sm1 H6B 63.9
H4B Sm1 H6B 58.6
H5A Sm1 H6B 79.4
H5B Sm1 H6B 67.3
H6A Sm1 H6B 44.2
C2 N1 C1 108.9(3)
C2 N1 B1 109.9(3)
C1 N1 B1 110.5(3)
C2 N1 B2 109.4(3)
C1 N1 B2 109.8(3)
B1 N1 B2 108.4(2)
N1 B1 Sm1 99.14(19)
N1 B1 H1A 109.3
Sm1 B1 H1A 60.3
N1 B1 H1B 109.6
Sm1 B1 H1B 57.3
H1A B1 H1B 109.5
N1 B1 H1C 109.5
Sm1 B1 H1C 151.3
H1A B1 H1C 109.5
H1B B1 H1C 109.5
N1 B2 Sm1 99.00(18)
N1 B2 H2A 109.5
Sm1 B2 H2A 61.7
N1 B2 H2B 109.4
Sm1 B2 H2B 55.9
H2A B2 H2B 109.5
N1 B2 H2C 109.5
Sm1 B2 H2C 151.4
H2A B2 H2C 109.5
H2B B2 H2C 109.5
N1 C1 H1D 109.5
N1 C1 H1E 109.5
H1D C1 H1E 109.5
N1 C1 H1F 109.5
H1D C1 H1F 109.5
H1E C1 H1F 109.5
N1 C2 H2D 109.5
N1 C2 H2E 109.5
H2D C2 H2E 109.5
N1 C2 H2F 109.5
H2D C2 H2F 109.5
H2E C2 H2F 109.5
C4 N2 C3 108.4(3)
C4 N2 B4 111.0(3)
C3 N2 B4 110.4(3)
C4 N2 B3 109.1(3)
C3 N2 B3 110.3(3)
B4 N2 B3 107.6(3)
N2 B3 Sm1 99.3(2)
N2 B3 H3A 109.5
Sm1 B3 H3A 57.8
N2 B3 H3B 109.5
Sm1 B3 H3B 59.6
H3A B3 H3B 109.5
N2 B3 H3C 109.5
Sm1 B3 H3C 151.2
H3A B3 H3C 109.5
H3B B3 H3C 109.5
N2 B4 Sm1 99.6(2)
N2 B4 H4A 109.4
Sm1 B4 H4A 54.3
N2 B4 H4B 109.6
Sm1 B4 H4B 63.0
H4A B4 H4B 109.5
N2 B4 H4C 109.5
Sm1 B4 H4C 150.6
H4A B4 H4C 109.5
H4B B4 H4C 109.5
N2 C3 H3D 109.5
N2 C3 H3E 109.5
H3D C3 H3E 109.5
N2 C3 H3F 109.5
H3D C3 H3F 109.5
H3E C3 H3F 109.5
N2 C4 H4D 109.5
N2 C4 H4E 109.5
H4D C4 H4E 109.5
N2 C4 H4F 109.5
H4D C4 H4F 109.5
H4E C4 H4F 109.5
C6 N3 C5 108.2(3)
C6 N3 B5 109.1(3)
C5 N3 B5 110.7(3)
C6 N3 B6 109.6(3)
C5 N3 B6 110.5(3)
B5 N3 B6 108.7(3)
N3 B5 Sm1 99.73(19)
N3 B5 H5A 109.6
Sm1 B5 H5A 60.8
N3 B5 H5B 109.3
Sm1 B5 H5B 56.4
H5A B5 H5B 109.5
N3 B5 H5C 109.5
Sm1 B5 H5C 150.7
H5A B5 H5C 109.5
H5B B5 H5C 109.5
N3 B6 Sm1 97.5(2)
N3 B6 H6A 109.6
Sm1 B6 H6A 62.4
N3 B6 H6B 109.4
Sm1 B6 H6B 56.1
H6A B6 H6B 109.5
N3 B6 H6C 109.5
Sm1 B6 H6C 152.8
H6A B6 H6C 109.5
H6B B6 H6C 109.5
N3 C5 H5D 109.5
N3 C5 H5E 109.5
H5D C5 H5E 109.5
N3 C5 H5F 109.5
H5D C5 H5F 109.5
H5E C5 H5F 109.5
N3 C6 H6D 109.5
N3 C6 H6E 109.5
H6D C6 H6E 109.5
N3 C6 H6F 109.5
H6D C6 H6F 109.5
H6E C6 H6F 109.5
C10 O1 C7 109.2(2)
C10 O1 Sm1 125.50(16)
C7 O1 Sm1 123.20(14)
O1 C7 C8 105.3(2)
O1 C7 H7A 110.7
C8 C7 H7A 110.7
O1 C7 H7B 110.7
C8 C7 H7B 110.7
H7A C7 H7B 108.8
C9 C8 C7 101.8(3)
C9 C8 H8A 111.4
C7 C8 H8A 111.4
C9 C8 H8B 111.4
C7 C8 H8B 111.4
H8A C8 H8B 109.3
C8 C9 C10 103.8(3)
C8 C9 H9A 111.0
C10 C9 H9A 111.0
C8 C9 H9B 111.0
C10 C9 H9B 111.0
H9A C9 H9B 109.0
O1 C10 C9 104.2(2)
O1 C10 H10A 110.9
C9 C10 H10A 110.9
O1 C10 H10B 110.9
C9 C10 H10B 110.9
H10A C10 H10B 108.9
O2 Sm2 B24 77.00(10)
O2 Sm2 B21 77.62(9)
B24 Sm2 B21 112.92(11)
O2 Sm2 B26 74.76(9)
B24 Sm2 B26 116.29(13)
B21 Sm2 B26 114.81(11)
O2 Sm2 B22 127.06(9)
B24 Sm2 B22 103.19(14)
B21 Sm2 B22 53.08(11)
B26 Sm2 B22 139.09(11)
O2 Sm2 B25 123.07(10)
B24 Sm2 B25 142.14(11)
B21 Sm2 B25 103.24(10)
B26 Sm2 B25 52.87(11)
B22 Sm2 B25 89.38(12)
O2 Sm2 B23 124.72(9)
B24 Sm2 B23 52.87(11)
B21 Sm2 B23 138.54(12)
B26 Sm2 B23 105.30(12)
B22 Sm2 B23 89.61(12)
B25 Sm2 B23 92.38(11)
O2 Sm2 H21A 65.5
B24 Sm2 H21A 89.5
B21 Sm2 H21A 24.0
B26 Sm2 H21A 125.8
B22 Sm2 H21A 61.6
B25 Sm2 H21A 127.2
B23 Sm2 H21A 127.2
O2 Sm2 H21B 78.5
B24 Sm2 H21B 134.8
B21 Sm2 H21B 23.8
B26 Sm2 H21B 92.7
B22 Sm2 H21B 64.2
B25 Sm2 H21B 82.9
B23 Sm2 H21B 153.3
H21A Sm2 H21B 45.6
O2 Sm2 H22A 119.2
B24 Sm2 H22A 79.5
B21 Sm2 H22A 61.8
B26 Sm2 H22A 162.1
B22 Sm2 H22A 23.7
B25 Sm2 H22A 109.6
B23 Sm2 H22A 76.9
H21A Sm2 H22A 59.0
H21B Sm2 H22A 80.1
O2 Sm2 H22B 141.8
B24 Sm2 H22B 120.0
B21 Sm2 H22B 64.3
B26 Sm2 H22B 117.5
B22 Sm2 H22B 23.3
B25 Sm2 H22B 66.2
B23 Sm2 H22B 88.6
H21A Sm2 H22B 79.9
H21B Sm2 H22B 65.4
H22A Sm2 H22B 44.6
O2 Sm2 H23B 141.1
B24 Sm2 H23B 64.2
B21 Sm2 H23B 118.4
B26 Sm2 H23B 120.2
B22 Sm2 H23B 67.3
B25 Sm2 H23B 89.4
B23 Sm2 H23B 22.4
H21A Sm2 H23B 113.9
H21B Sm2 H23B 130.9
H22A Sm2 H23B 57.2
H22B Sm2 H23B 67.2
O2 Sm2 H24A 64.0
B24 Sm2 H24A 24.0
B21 Sm2 H24A 124.5
B26 Sm2 H24A 92.8
B22 Sm2 H24A 127.2
B25 Sm2 H24A 130.8
B23 Sm2 H24A 60.8
H21A Sm2 H24A 100.8
H21B Sm2 H24A 139.1
H22A Sm2 H24A 103.5
H22B Sm2 H24A 142.5
H23B Sm2 H24A 78.9
O2 Sm2 H24B 79.6
B24 Sm2 H24B 23.8
B21 Sm2 H24B 90.8
B26 Sm2 H24B 138.1
B22 Sm2 H24B 82.8
B25 Sm2 H24B 155.1
B23 Sm2 H24B 64.1
H21A Sm2 H24B 68.8
H21B Sm2 H24B 114.2
H22A Sm2 H24B 59.3
H22B Sm2 H24B 103.2
H23B Sm2 H24B 65.8
H24A Sm2 H24B 45.8
O2 Sm2 H25A 138.8
B24 Sm2 H25A 120.5
B21 Sm2 H25A 119.4
B26 Sm2 H25A 64.1
B22 Sm2 H25A 87.5
B25 Sm2 H25A 23.3
B23 Sm2 H25A 69.2
H21A Sm2 H25A 142.1
H21B Sm2 H25A 102.9
H22A Sm2 H25A 101.3
H22B Sm2 H25A 65.5
H23B Sm2 H25A 67.3
H24A Sm2 H25A 115.9
H24B Sm2 H25A 132.2
O2 Sm2 H25B 114.7
B24 Sm2 H25B 165.0
B21 Sm2 H25B 79.8
B26 Sm2 H25B 61.4
B22 Sm2 H25B 77.7
B25 Sm2 H25B 23.6
B23 Sm2 H25B 112.5
H21A Sm2 H25B 103.7
H21B Sm2 H25B 59.3
H22A Sm2 H25B 101.1
H22B Sm2 H25B 57.1
H23B Sm2 H25B 103.4
H24A Sm2 H25B 151.7
H24B Sm2 H25B 160.3
H25A Sm2 H25B 44.6
O2 Sm2 H26A 76.9
B24 Sm2 H26A 95.0
B21 Sm2 H26A 136.4
B26 Sm2 H26A 23.3
B22 Sm2 H26A 152.4
B25 Sm2 H26A 64.0
B23 Sm2 H26A 85.0
H21A Sm2 H26A 140.0
H21B Sm2 H26A 115.6
H22A Sm2 H26A 160.6
H22B Sm2 H26A 129.4
H23B Sm2 H26A 103.6
H24A Sm2 H26A 72.7
H24B Sm2 H26A 118.3
H25A Sm2 H26A 65.3
H25B Sm2 H26A 79.5
O2 Sm2 H26B 61.8
B24 Sm2 H26B 125.9
B21 Sm2 H26B 91.8
B26 Sm2 H26B 23.7
B22 Sm2 H26B 129.0
B25 Sm2 H26B 61.3
B23 Sm2 H26B 129.0
H21A Sm2 H26B 102.3
H21B Sm2 H26B 71.1
H22A Sm2 H26B 150.4
H22B Sm2 H26B 114.0
H23B Sm2 H26B 142.9
H24A Sm2 H26B 102.5
H24B Sm2 H26B 139.7
H25A Sm2 H26B 79.5
H25B Sm2 H26B 58.6
H26A Sm2 H26B 44.8
C22 N21 C21 108.6(3)
C22 N21 B21 108.9(3)
C21 N21 B21 110.1(3)
C22 N21 B22 110.1(3)
C21 N21 B22 110.7(3)
B21 N21 B22 108.5(3)
N21 B21 Sm2 99.9(2)
N21 B21 H21A 109.6
Sm2 B21 H21A 60.2
N21 B21 H21B 109.5
Sm2 B21 H21B 57.0
H21A B21 H21B 109.5
N21 B21 H21C 109.3
Sm2 B21 H21C 150.7
H21A B21 H21C 109.5
H21B B21 H21C 109.5
N21 B22 Sm2 98.13(19)
N21 B22 H22A 109.4
Sm2 B22 H22A 63.1
N21 B22 H22B 109.6
Sm2 B22 H22B 55.1
H22A B22 H22B 109.5
N21 B22 H22C 109.5
Sm2 B22 H22C 152.1
H22A B22 H22C 109.5
H22B B22 H22C 109.5
N21 C21 H21D 109.5
N21 C21 H21E 109.5
H21D C21 H21E 109.5
N21 C21 H21F 109.5
H21D C21 H21F 109.5
H21E C21 H21F 109.5
N21 C22 H22D 109.5
N21 C22 H22E 109.5
H22D C22 H22E 109.5
N21 C22 H22F 109.5
H22D C22 H22F 109.5
H22E C22 H22F 109.5
C24 N22 C23 108.5(3)
C24 N22 B24 109.7(3)
C23 N22 B24 110.2(3)
C24 N22 B23 110.3(3)
C23 N22 B23 110.0(3)
B24 N22 B23 108.2(3)
N22 B23 Sm2 97.3(2)
N22 B23 H23A 109.6
Sm2 B23 H23A 67.4
N22 B23 H23B 109.5
Sm2 B23 H23B 51.3
H23A B23 H23B 109.5
N22 B23 H23C 109.4
Sm2 B23 H23C 152.0
H23A B23 H23C 109.5
H23B B23 H23C 109.5
N22 B24 Sm2 101.0(2)
N22 B24 H24A 109.3
Sm2 B24 H24A 59.3
N22 B24 H24B 109.6
Sm2 B24 H24B 57.2
H24A B24 H24B 109.5
N22 B24 H24C 109.5
Sm2 B24 H24C 149.5
H24A B24 H24C 109.5
H24B B24 H24C 109.5
N22 C23 H23D 109.5
N22 C23 H23E 109.5
H23D C23 H23E 109.5
N22 C23 H23F 109.5
H23D C23 H23F 109.5
H23E C23 H23F 109.5
N22 C24 H24D 109.5
N22 C24 H24E 109.5
H24D C24 H24E 109.5
N22 C24 H24F 109.5
H24D C24 H24F 109.5
H24E C24 H24F 109.5
C25 N23 C26 107.9(3)
C25 N23 B26 111.8(3)
C26 N23 B26 108.4(2)
C25 N23 B25 110.0(3)
C26 N23 B25 110.3(3)
B26 N23 B25 108.4(2)
N23 B25 Sm2 98.74(18)
N23 B25 H25A 109.6
Sm2 B25 H25A 56.1
N23 B25 H25B 109.4
Sm2 B25 H25B 61.7
H25A B25 H25B 109.5
N23 B25 H25C 109.4
Sm2 B25 H25C 151.7
H25A B25 H25C 109.5
H25B B25 H25C 109.5
N23 B26 Sm2 99.57(19)
N23 B26 H26A 109.6
Sm2 B26 H26A 55.5
N23 B26 H26B 109.5
Sm2 B26 H26B 61.9
H26A B26 H26B 109.5
N23 B26 H26C 109.3
Sm2 B26 H26C 150.9
H26A B26 H26C 109.5
H26B B26 H26C 109.5
N23 C25 H25D 109.5
N23 C25 H25E 109.5
H25D C25 H25E 109.5
N23 C25 H25F 109.5
H25D C25 H25F 109.5
H25E C25 H25F 109.5
N23 C26 H26D 109.5
N23 C26 H26E 109.5
H26D C26 H26E 109.5
N23 C26 H26F 109.5
H26D C26 H26F 109.5
H26E C26 H26F 109.5
C30 O2 C27 109.4(2)
C30 O2 Sm2 124.28(18)
C27 O2 Sm2 122.94(14)
O2 C27 C28 106.1(2)
O2 C27 H27A 110.5
C28 C27 H27A 110.5
O2 C27 H27B 110.5
C28 C27 H27B 110.5
H27A C27 H27B 108.7
C29 C28 C27 104.5(3)
C29 C28 H28A 110.9
C27 C28 H28A 110.9
C29 C28 H28B 110.9
C27 C28 H28B 110.9
H28A C28 H28B 108.9
C28 C29 C30 104.8(3)
C28 C29 H29A 110.8
C30 C29 H29A 110.8
C28 C29 H29B 110.8
C30 C29 H29B 110.8
H29A C29 H29B 108.9
O2 C30 C29 106.1(2)
O2 C30 H30A 110.5
C29 C30 H30A 110.5
O2 C30 H30B 110.5
C29 C30 H30B 110.5
H30A C30 H30B 108.7

loop_
_geom_bond_atom_site_label_1
_geom_bond_atom_site_label_2
_geom_bond_distance
Sm1 O1 2.4682(19)
Sm1 B5 2.833(4)
Sm1 B2 2.842(4)
Sm1 B1 2.843(4)
Sm1 B3 2.851(4)
Sm1 B4 2.853(4)
Sm1 B6 2.876(4)
Sm1 H1A 2.4831
Sm1 H1B 2.4230
Sm1 H2A 2.5094
Sm1 H2B 2.3954
Sm1 H3A 2.4418
Sm1 H3B 2.4771
Sm1 H4A 2.3737
Sm1 H4B 2.5456
Sm1 H5A 2.4836
Sm1 H5B 2.3953
Sm1 H6A 2.5557
Sm1 H6B 2.4293
N1 C2 1.475(4)
N1 C1 1.485(4)
N1 B1 1.558(5)
N1 B2 1.567(5)
B1 H1A 1.1501
B1 H1B 1.1500
B1 H1C 1.1501
B2 H2A 1.1500
B2 H2B 1.1501
B2 H2C 1.1501
C1 H1D 0.9800
C1 H1E 0.9800
C1 H1F 0.9800
C2 H2D 0.9800
C2 H2E 0.9800
C2 H2F 0.9800
N2 C4 1.471(5)
N2 C3 1.474(4)
N2 B4 1.569(6)
N2 B3 1.583(6)
B3 H3A 1.1501
B3 H3B 1.1501
B3 H3C 1.1501
B4 H4A 1.1500
B4 H4B 1.1501
B4 H4C 1.1501
C3 H3D 0.9800
C3 H3E 0.9800
C3 H3F 0.9800
C4 H4D 0.9800
C4 H4E 0.9800
C4 H4F 0.9800
N3 C6 1.483(4)
N3 C5 1.491(4)
N3 B5 1.555(5)
N3 B6 1.574(5)
B5 H5A 1.1501
B5 H5B 1.1501
B5 H5C 1.1501
B6 H6A 1.1501
B6 H6B 1.1501
B6 H6C 1.1500
C5 H5D 0.9800
C5 H5E 0.9800
C5 H5F 0.9800
C6 H6D 0.9800
C6 H6E 0.9800
C6 H6F 0.9800
O1 C10 1.4769(10)
O1 C7 1.4787(10)
C7 C8 1.5186(10)
C7 H7A 0.9900
C7 H7B 0.9900
C8 C9 1.5180(10)
C8 H8A 0.9900
C8 H8B 0.9900
C9 C10 1.5185(10)
C9 H9A 0.9900
C9 H9B 0.9900
C10 H10A 0.9900
C10 H10B 0.9900
Sm2 O2 2.4824(18)
Sm2 B24 2.812(4)
Sm2 B21 2.813(4)
Sm2 B26 2.850(4)
Sm2 B22 2.853(4)
Sm2 B25 2.859(3)
Sm2 B23 2.892(4)
Sm2 H21A 2.4539
Sm2 H21B 2.3891
Sm2 H22A 2.5485
Sm2 H22B 2.3879
Sm2 H23B 2.3516
Sm2 H24A 2.4341
Sm2 H24B 2.3931
Sm2 H25A 2.4151
Sm2 H25B 2.5269
Sm2 H26A 2.3930
Sm2 H26B 2.5216
N21 C22 1.470(4)
N21 C21 1.485(4)
N21 B21 1.557(5)
N21 B22 1.563(5)
B21 H21A 1.1501
B21 H21B 1.1500
B21 H21C 1.1501
B22 H22A 1.1500
B22 H22B 1.1500
B22 H22C 1.1501
C21 H21D 0.9800
C21 H21E 0.9800
C21 H21F 0.9800
C22 H22D 0.9800
C22 H22E 0.9800
C22 H22F 0.9800
N22 C24 1.468(4)
N22 C23 1.474(4)
N22 B24 1.559(5)
N22 B23 1.576(4)
B23 H23A 1.1501
B23 H23B 1.1500
B23 H23C 1.1501
B24 H24A 1.1500
B24 H24B 1.1501
B24 H24C 1.1500
C23 H23D 0.9800
C23 H23E 0.9800
C23 H23F 0.9800
C24 H24D 0.9800
C24 H24E 0.9800
C24 H24F 0.9800
N23 C25 1.463(4)
N23 C26 1.482(4)
N23 B26 1.559(4)
N23 B25 1.575(5)
B25 H25A 1.1501
B25 H25B 1.1501
B25 H25C 1.1500
B26 H26A 1.1501
B26 H26B 1.1501
B26 H26C 1.1501
C25 H25D 0.9800
C25 H25E 0.9800
C25 H25F 0.9800
C26 H26D 0.9800
C26 H26E 0.9800
C26 H26F 0.9800
O2 C30 1.4775(10)
O2 C27 1.4781(10)
C27 C28 1.5179(10)
C27 H27A 0.9900
C27 H27B 0.9900
C28 C29 1.5169(10)
C28 H28A 0.9900
C28 H28B 0.9900
C29 C30 1.5182(10)
C29 H29A 0.9900
C29 H29B 0.9900
C30 H30A 0.9900
C30 H30B 0.9900
